data_4068608
loop_
_publ_author_name
'Hu, Jian Jin'
'Li, Fuwei'
'Hor, T. S. Andy'

_publ_section_title
;
 Novel Pt(II) Mono- and Biscarbene Complexes: Synthesis, Structural
 Characterization and Application in Hydrosilylation Catalysis
;
_journal_issue 4
_journal_name_full Organometallics
_journal_page_first 1212
_journal_paper_doi 10.1021/om800978j
_journal_volume 28
_journal_year 2009
_chemical_formula_sum 'C23 H23 Br2 N5 Pt'
_chemical_formula_weight 724.37
_chemical_name_systematic
; 
 ? 
;
_space_group_IT_number 14
_symmetry_cell_setting monoclinic
_symmetry_space_group_name_Hall '-P 2yn'
_symmetry_space_group_name_H-M 'P 1 21/n 1'
_atom_sites_solution_hydrogens geom
_atom_sites_solution_primary direct
_atom_sites_solution_secondary difmap
_audit_creation_method SHELXL-97
_cell_angle_alpha 90.00
_cell_angle_beta 90.656(2)
_cell_angle_gamma 90.00
_cell_formula_units_Z 4
_cell_length_a 11.7655(7)
_cell_length_b 8.6377(5)
_cell_length_c 25.2325(15)
_cell_measurement_reflns_used 2137
_cell_measurement_temperature 223(2)
_cell_measurement_theta_max 24.43
_cell_measurement_theta_min 2.49
_cell_volume 2564.1(3)
_computing_cell_refinement 'Bruker SMART'
_computing_data_collection 'Bruker SMART'
_computing_data_reduction 'Bruker SAINT'
_computing_molecular_graphics 'Bruker SHELXTL'
_computing_publication_material 'Bruker SHELXTL'
_computing_structure_refinement 'SHELXL-97 (Sheldrick, 1997)'
_computing_structure_solution 'SHELXS-97 (Sheldrick, 1990)'
_diffrn_ambient_temperature 223(2)
_diffrn_measured_fraction_theta_full 0.995
_diffrn_measured_fraction_theta_max 0.995
_diffrn_measurement_device_type 'CCD area detector'
_diffrn_measurement_method 'phi and omega scans'
_diffrn_radiation_monochromator graphite
_diffrn_radiation_source 'fine-focus sealed tube'
_diffrn_radiation_type MoK\a
_diffrn_radiation_wavelength 0.71073
_diffrn_reflns_av_R_equivalents 0.0654
_diffrn_reflns_av_sigmaI/netI 0.0779
_diffrn_reflns_limit_h_max 15
_diffrn_reflns_limit_h_min -15
_diffrn_reflns_limit_k_max 10
_diffrn_reflns_limit_k_min -11
_diffrn_reflns_limit_l_max 26
_diffrn_reflns_limit_l_min -32
_diffrn_reflns_number 17473
_diffrn_reflns_theta_full 27.49
_diffrn_reflns_theta_max 27.49
_diffrn_reflns_theta_min 1.61
_exptl_absorpt_coefficient_mu 8.607
_exptl_absorpt_correction_T_max 0.597
_exptl_absorpt_correction_T_min 0.060
_exptl_absorpt_correction_type empirical
_exptl_crystal_colour COLOURLESS
_exptl_crystal_density_diffrn 1.876
_exptl_crystal_density_meas ?
_exptl_crystal_density_method 'not measured'
_exptl_crystal_description BLOCK
_exptl_crystal_F_000 1376
_exptl_crystal_size_max 0.36
_exptl_crystal_size_mid 0.34
_exptl_crystal_size_min 0.06
_refine_diff_density_max 2.649
_refine_diff_density_min -0.856
_refine_diff_density_rms 0.223
_refine_ls_extinction_method none
_refine_ls_goodness_of_fit_ref 1.013
_refine_ls_hydrogen_treatment constr
_refine_ls_matrix_type full
_refine_ls_number_parameters 281
_refine_ls_number_reflns 5848
_refine_ls_number_restraints 8
_refine_ls_restrained_S_all 1.019
_refine_ls_R_factor_all 0.0823
_refine_ls_R_factor_gt 0.0512
_refine_ls_shift/su_max 0.000
_refine_ls_shift/su_mean 0.000
_refine_ls_structure_factor_coef Fsqd
_refine_ls_weighting_details 'calc w=1/[\s^2^(Fo^2^)+(0.0637P)^2^+0.0000P] where P=(Fo^2^+2Fc^2^)/3'
_refine_ls_weighting_scheme calc
_refine_ls_wR_factor_gt 0.1176
_refine_ls_wR_factor_ref 0.1297
_reflns_number_gt 4078
_reflns_number_total 5848
_reflns_threshold_expression >2sigma(I)
_cod_data_source_file om800978j_si_001.cif
_cod_data_source_block compound_5
_cod_depositor_comments
;
The following automatic conversions were performed:

'_symmetry_cell_setting' value 'Monoclinic' changed to 'monoclinic'
according to /home/saulius/struct/CIF-dictionaries/cif_core.dic
dictionary named 'cif_core.dic' version 2.4.2 from 2011-04-26.

Automatic conversion script
Id: cif_fix_values 1715 2011-07-08 13:25:40Z adriana 

The following automatic conversions were performed:

'_exptl_crystal_density_meas' value 'not measured' was changed to '?'
- the value is perceived as not measured.

Automatic conversion script
Id: cif_fix_values 3008 2015-01-20 13:52:24Z robertas 

The following automatic conversions were performed:

'_refine_ls_hydrogen_treatment' value 'contr' was replaced with the
value 'constr' as specified in the replacement file
'src/cod-tools/trunk/data/replacement-values/replacement_values.lst'.

Automatic conversion script
Id: cif_fix_values 5376 2017-05-30 11:51:03Z andrius 
;
_cod_original_sg_symbol_H-M P2(1)/n
_cod_database_code 4068608

loop_
_symmetry_equiv_pos_as_xyz
'x, y, z'
'-x+1/2, y+1/2, -z+1/2'
'-x, -y, -z'
'x-1/2, -y-1/2, z-1/2'

loop_
_atom_site_label
_atom_site_type_symbol
_atom_site_fract_x
_atom_site_fract_y
_atom_site_fract_z
_atom_site_U_iso_or_equiv
_atom_site_adp_type
_atom_site_occupancy
_atom_site_symmetry_multiplicity
_atom_site_calc_flag
_atom_site_refinement_flags
Pt1 Pt 0.48757(3) 0.37365(3) 0.590624(12) 0.03156(12) Uani 1 1 d .
Br1 Br 0.65195(9) 0.20104(11) 0.57232(4) 0.0492(3) Uani 1 1 d .
Br2 Br 0.35869(9) 0.16629(10) 0.55631(4) 0.0450(2) Uani 1 1 d .
N1 N 0.6762(6) 0.5597(8) 0.6462(3) 0.0389(17) Uani 1 1 d .
N2 N 0.5721(6) 0.6919(8) 0.5932(3) 0.0365(17) Uani 1 1 d .
N3 N 0.3736(6) 0.6715(7) 0.5800(3) 0.0310(15) Uani 1 1 d .
N4 N 0.2583(6) 0.5168(8) 0.6187(3) 0.0408(18) Uani 1 1 d .
C1 C 0.5875(7) 0.5460(9) 0.6128(3) 0.0341(19) Uani 1 1 d .
C2 C 0.7177(8) 0.7121(10) 0.6466(4) 0.044(2) Uani 1 1 d .
H2 H 0.7802 0.7501 0.6662 0.053 Uiso 1 1 calc R
C3 C 0.6507(8) 0.7915(10) 0.6139(4) 0.047(2) Uani 1 1 d .
H3 H 0.6564 0.8978 0.6064 0.056 Uiso 1 1 calc R
C4 C 0.4771(7) 0.7279(10) 0.5566(3) 0.036(2) Uani 1 1 d .
H4A H 0.4721 0.8400 0.5510 0.044 Uiso 1 1 calc R
H4B H 0.4892 0.6779 0.5223 0.044 Uiso 1 1 calc R
C5 C 0.3634(7) 0.5249(9) 0.5983(3) 0.0328(19) Uani 1 1 d .
C6 C 0.2749(8) 0.7531(11) 0.5888(4) 0.044(2) Uani 1 1 d .
H6 H 0.2611 0.8570 0.5797 0.053 Uiso 1 1 calc R
C7 C 0.2033(9) 0.6578(11) 0.6124(4) 0.048(2) Uani 1 1 d .
H7 H 0.1289 0.6814 0.6230 0.058 Uiso 1 1 calc R
C8 C 0.7190(8) 0.4386(11) 0.6827(4) 0.041(2) Uani 1 1 d .
H8A H 0.7124 0.3370 0.6657 0.049 Uiso 1 1 calc R
H8B H 0.7995 0.4573 0.6909 0.049 Uiso 1 1 calc R
C9 C 0.6535(7) 0.4392(10) 0.7322(4) 0.037(2) Uani 1 1 d .
C10 C 0.5594(9) 0.3395(12) 0.7371(4) 0.053(3) Uani 1 1 d .
H10 H 0.5395 0.2723 0.7092 0.063 Uiso 1 1 calc R
C11 C 0.4959(10) 0.3408(14) 0.7832(5) 0.067(3) Uani 1 1 d .
H11 H 0.4320 0.2762 0.7860 0.081 Uiso 1 1 calc R
C12 C 0.5261(10) 0.4362(14) 0.8250(5) 0.064(3) Uani 1 1 d .
H12 H 0.4832 0.4361 0.8562 0.077 Uiso 1 1 calc R
C13 C 0.6199(10) 0.5323(12) 0.8207(4) 0.054(3) Uani 1 1 d .
H13 H 0.6410 0.5975 0.8490 0.065 Uiso 1 1 calc R
C14 C 0.6830(8) 0.5318(11) 0.7742(4) 0.042(2) Uani 1 1 d .
H14 H 0.7471 0.5963 0.7717 0.051 Uiso 1 1 calc R
C15 C 0.2094(9) 0.3807(10) 0.6455(4) 0.047(2) Uani 1 1 d .
H15A H 0.2675 0.2996 0.6483 0.056 Uiso 1 1 calc R
H15B H 0.1464 0.3400 0.6239 0.056 Uiso 1 1 calc R
C16 C 0.1663(7) 0.4188(10) 0.7005(4) 0.038(2) Uani 1 1 d .
C17 C 0.0633(8) 0.3653(12) 0.7148(4) 0.052(3) Uani 1 1 d .
H17 H 0.0171 0.3127 0.6901 0.063 Uiso 1 1 calc R
C18 C 0.0255(10) 0.3879(14) 0.7663(5) 0.064(3) Uani 1 1 d .
H18 H -0.0459 0.3495 0.7761 0.077 Uiso 1 1 calc R
C19 C 0.0909(11) 0.4653(13) 0.8025(4) 0.062(3) Uani 1 1 d .
H19 H 0.0640 0.4837 0.8369 0.074 Uiso 1 1 calc R
C20 C 0.1963(11) 0.5155(14) 0.7881(4) 0.064(3) Uani 1 1 d .
H20 H 0.2439 0.5647 0.8130 0.077 Uiso 1 1 calc R
C21 C 0.2323(9) 0.4941(11) 0.7373(4) 0.052(3) Uani 1 1 d .
H21 H 0.3039 0.5320 0.7275 0.062 Uiso 1 1 calc R
N1S N 0.9508(13) 0.494(3) 0.5922(6) 0.176(8) Uani 1 1 d DU
C1S C 0.8955(11) 0.511(2) 0.5585(5) 0.088(5) Uani 1 1 d D
C2S C 0.8159(10) 0.5303(16) 0.5155(5) 0.080(4) Uani 1 1 d D
H2S1 H 0.8553 0.5217 0.4821 0.119 Uiso 1 1 calc R
H2S2 H 0.7805 0.6315 0.5179 0.119 Uiso 1 1 calc R
H2S3 H 0.7580 0.4507 0.5175 0.119 Uiso 1 1 calc R

loop_
_atom_site_aniso_label
_atom_site_aniso_U_11
_atom_site_aniso_U_22
_atom_site_aniso_U_33
_atom_site_aniso_U_23
_atom_site_aniso_U_13
_atom_site_aniso_U_12
Pt1 0.0481(2) 0.01543(16) 0.03131(19) 0.00160(13) 0.00554(13) -0.00118(14)
Br1 0.0635(6) 0.0267(5) 0.0575(6) -0.0017(4) 0.0021(5) 0.0115(4)
Br2 0.0650(6) 0.0254(4) 0.0448(6) -0.0064(4) 0.0093(4) -0.0112(4)
N1 0.054(5) 0.021(3) 0.042(4) -0.003(3) 0.006(4) -0.002(3)
N2 0.054(5) 0.018(3) 0.038(4) 0.000(3) 0.007(3) -0.004(3)
N3 0.041(4) 0.014(3) 0.038(4) 0.003(3) 0.006(3) 0.002(3)
N4 0.044(5) 0.033(4) 0.046(5) 0.002(3) 0.011(3) -0.009(3)
C1 0.040(5) 0.026(4) 0.037(5) 0.006(4) 0.008(4) -0.001(4)
C2 0.050(6) 0.031(5) 0.053(6) -0.006(4) 0.002(4) -0.014(4)
C3 0.067(7) 0.022(4) 0.051(6) 0.003(4) 0.014(5) -0.011(4)
C4 0.050(6) 0.025(4) 0.035(5) 0.001(4) 0.009(4) 0.000(4)
C5 0.047(5) 0.023(4) 0.029(5) -0.002(3) 0.003(4) -0.003(4)
C6 0.048(6) 0.031(5) 0.053(6) 0.000(4) 0.007(4) 0.004(4)
C7 0.048(6) 0.037(5) 0.059(7) -0.004(4) 0.008(5) 0.008(4)
C8 0.038(5) 0.035(5) 0.051(6) -0.003(4) -0.002(4) -0.001(4)
C9 0.037(5) 0.027(4) 0.049(6) 0.002(4) -0.009(4) 0.002(4)
C10 0.067(7) 0.044(6) 0.048(6) 0.010(4) -0.003(5) -0.020(5)
C11 0.059(7) 0.072(8) 0.071(8) 0.021(6) 0.004(6) -0.020(6)
C12 0.077(8) 0.061(7) 0.054(7) 0.013(6) 0.005(6) 0.010(6)
C13 0.071(7) 0.041(6) 0.051(7) 0.002(5) 0.001(5) 0.006(5)
C14 0.038(5) 0.035(5) 0.054(6) 0.006(4) 0.003(4) -0.003(4)
C15 0.054(6) 0.030(5) 0.056(6) -0.003(4) 0.015(5) -0.013(4)
C16 0.038(5) 0.033(5) 0.043(5) 0.001(4) 0.009(4) -0.006(4)
C17 0.045(6) 0.063(7) 0.049(6) -0.002(5) 0.003(4) -0.017(5)
C18 0.056(7) 0.076(9) 0.062(7) 0.008(6) 0.022(5) -0.010(6)
C19 0.091(9) 0.056(7) 0.039(6) 0.007(5) 0.005(6) 0.010(6)
C20 0.088(9) 0.063(8) 0.042(6) -0.011(5) -0.002(6) -0.009(7)
C21 0.051(6) 0.041(6) 0.063(7) -0.003(5) 0.006(5) -0.004(5)
N1S 0.097(11) 0.32(2) 0.114(13) 0.051(14) -0.016(9) -0.020(13)
C1S 0.063(9) 0.130(14) 0.072(10) 0.020(9) 0.006(7) -0.001(8)
C2S 0.091(10) 0.076(9) 0.072(9) 0.007(7) 0.009(7) 0.008(8)

loop_
_atom_type_symbol
_atom_type_description
_atom_type_scat_dispersion_real
_atom_type_scat_dispersion_imag
_atom_type_scat_source
C C 0.0033 0.0016 'International Tables Vol C Tables 4.2.6.8 and 6.1.1.4'
H H 0.0000 0.0000 'International Tables Vol C Tables 4.2.6.8 and 6.1.1.4'
N N 0.0061 0.0033 'International Tables Vol C Tables 4.2.6.8 and 6.1.1.4'
Br Br -0.2901 2.4595 'International Tables Vol C Tables 4.2.6.8 and 6.1.1.4'
Pt Pt -1.7033 8.3905 'International Tables Vol C Tables 4.2.6.8 and 6.1.1.4'

loop_
_geom_angle_atom_site_label_1
_geom_angle_atom_site_label_2
_geom_angle_atom_site_label_3
_geom_angle
C5 Pt1 C1 85.0(3)
C5 Pt1 Br1 173.4(2)
C1 Pt1 Br1 92.5(2)
C5 Pt1 Br2 93.5(2)
C1 Pt1 Br2 175.7(2)
Br1 Pt1 Br2 88.63(3)
C1 N1 C2 110.8(7)
C1 N1 C8 125.9(7)
C2 N1 C8 122.9(7)
C3 N2 C1 111.0(7)
C3 N2 C4 127.8(7)
C1 N2 C4 121.2(7)
C5 N3 C6 110.2(7)
C5 N3 C4 122.3(7)
C6 N3 C4 127.5(7)
C5 N4 C7 109.9(7)
C5 N4 C15 125.5(8)
C7 N4 C15 124.6(8)
N1 C1 N2 104.2(7)
N1 C1 Pt1 134.6(6)
N2 C1 Pt1 121.2(6)
C3 C2 N1 106.1(8)
C2 C3 N2 107.9(8)
N3 C4 N2 108.1(7)
N4 C5 N3 105.4(7)
N4 C5 Pt1 133.4(6)
N3 C5 Pt1 121.2(6)
C7 C6 N3 107.3(8)
C6 C7 N4 107.3(8)
C9 C8 N1 110.3(7)
C14 C9 C10 118.8(9)
C14 C9 C8 121.8(8)
C10 C9 C8 119.4(8)
C11 C10 C9 119.9(10)
C12 C11 C10 120.5(11)
C11 C12 C13 119.7(11)
C12 C13 C14 119.7(10)
C9 C14 C13 121.3(9)
N4 C15 C16 112.4(7)
C17 C16 C21 119.0(9)
C17 C16 C15 118.7(8)
C21 C16 C15 122.1(9)
C16 C17 C18 120.0(9)
C19 C18 C17 120.8(10)
C18 C19 C20 118.8(11)
C21 C20 C19 120.0(10)
C20 C21 C16 121.4(10)
N1S C1S C2S 176.2(18)

loop_
_geom_bond_atom_site_label_1
_geom_bond_atom_site_label_2
_geom_bond_distance
Pt1 C5 1.971(8)
Pt1 C1 1.973(8)
Pt1 Br1 2.4894(10)
Pt1 Br2 2.4953(9)
N1 C1 1.341(11)
N1 C2 1.403(11)
N1 C8 1.478(11)
N2 C3 1.364(11)
N2 C1 1.364(10)
N2 C4 1.475(10)
N3 C5 1.354(10)
N3 C6 1.379(11)
N3 C4 1.442(11)
N4 C5 1.347(11)
N4 C7 1.388(11)
N4 C15 1.476(11)
C2 C3 1.326(13)
C6 C7 1.325(13)
C8 C9 1.474(13)
C9 C14 1.371(12)
C9 C10 1.409(13)
C10 C11 1.391(16)
C11 C12 1.381(16)
C12 C13 1.387(15)
C13 C14 1.395(13)
C15 C16 1.519(13)
C16 C17 1.351(12)
C16 C21 1.369(13)
C17 C18 1.390(15)
C18 C19 1.364(15)
C19 C20 1.367(15)
C20 C21 1.366(14)
N1S C1S 1.077(12)
C1S C2S 1.433(13)
